data_9004547
loop_
_publ_author_name
'Mitchell, R. H.'
'Burns, P. C.'
'Chakhmouradian, A. R.'

_publ_section_title
;
 The crystal structures of loparite-(Ce)
 Sample: Loparite K
;
_journal_name_full 'The Canadian Mineralogist'
_journal_page_first 145
_journal_page_last 152
_journal_paper_doi 10.2113/gscanmin.38.1.145
_journal_volume 38
_journal_year 2000
_chemical_compound_source 'Khibina complex, Russia'
_chemical_formula_sum 'Ca0.09 Ce0.17 La0.09 Na0.54 Nb0.23 Nd0.03 O3 Pr0.01 Sr0.04 Ta0.01 Ti0.76'
_chemical_name_mineral Loparite-(Ce)
_space_group_IT_number 62
_symmetry_space_group_name_Hall '-P 2c 2ab'
_symmetry_space_group_name_H-M 'P b n m'
_cell_angle_alpha 90
_cell_angle_beta 90
_cell_angle_gamma 90
_cell_length_a 5.5108
_cell_length_b 5.5084
_cell_length_c 7.7964
_cell_formula_units_Z 4
_cell_volume 236.665
_database_code_amcsd 0005639
_exptl_crystal_density_diffrn 4.747
_cod_original_formula_sum 'Na.54 La.09 Ce.17 Pr.01 Nd.03 Ca.09 Sr.04 (Ti.76 Nb.23 Ta.01) O3'
_cod_database_code 9004547

loop_
_space_group_symop_operation_xyz
x,y,z
x,y,1/2-z
-x,-y,1/2+z
1/2+x,1/2-y,1/2+z
1/2-x,1/2+y,1/2-z
1/2-x,1/2+y,z
1/2+x,1/2-y,-z
-x,-y,-z

loop_
_atom_site_aniso_label
_atom_site_aniso_U_11
_atom_site_aniso_U_22
_atom_site_aniso_U_33
_atom_site_aniso_U_12
_atom_site_aniso_U_13
_atom_site_aniso_U_23
Ti 0.00970 0.01420 0.01120 0.00190 0.00000 -0.00130
Nb 0.00970 0.01420 0.01120 0.00190 0.00000 -0.00130
Ta 0.00970 0.01420 0.01120 0.00190 0.00000 -0.00130
O1 0.02420 0.06220 0.01660 -0.00330 0.00000 0.00000
O2 0.06100 0.05300 0.06520 -0.04350 -0.00490 0.01490

loop_
_atom_site_label
_atom_site_fract_x
_atom_site_fract_y
_atom_site_fract_z
_atom_site_occupancy
_atom_site_U_iso_or_equiv
Na -0.00340 0.50030 0.25000 0.54000 0.01790
La -0.00340 0.50030 0.25000 0.09000 0.01790
Ce -0.00340 0.50030 0.25000 0.17000 0.01790
Pr -0.00340 0.50030 0.25000 0.01000 0.01790
Nd -0.00340 0.50030 0.25000 0.03000 0.01790
Ca -0.00340 0.50030 0.25000 0.09000 0.01790
Sr -0.00340 0.50030 0.25000 0.04000 0.01790
Ti 0.00000 0.00000 0.00000 0.76000 0.01170
Nb 0.00000 0.00000 0.00000 0.23000 0.01170
Ta 0.00000 0.00000 0.00000 0.01000 0.01170
O1 0.05080 -0.00160 0.25000 1.00000 0.03440
O2 0.24280 0.25100 -0.01810 1.00000 0.05970

loop_
_cod_related_entry_id
_cod_related_entry_database
_cod_related_entry_code
1 AMCSD 0005639
